data_4067057
loop_
_publ_author_name
'Li, Ling'
'Jiao, Yunzhe'
'Brennessel, William W.'
'Jones, William D.'

_publ_section_title
;
 Reactivity and Regioselectivity of Insertion of Unsaturated Molecules
 into M&#x2212;C (M = Ir, Rh) Bonds of Cyclometalated Complexes
;
_journal_issue 20
_journal_name_full Organometallics
_journal_page_first 4593
_journal_paper_doi 10.1021/om100796q
_journal_volume 29
_journal_year 2010
_chemical_formula_moiety 'C27 H31 Cl N O2 Rh'
_chemical_formula_sum 'C27 H31 Cl N O2 Rh'
_chemical_formula_weight 539.89
_chemical_name_common jonll64
_chemical_name_systematic
; 
 ? 
;
_space_group_IT_number 2
_symmetry_cell_setting triclinic
_symmetry_space_group_name_Hall '-P 1'
_symmetry_space_group_name_H-M 'P -1'
_atom_sites_solution_hydrogens geom
_atom_sites_solution_primary direct
_atom_sites_solution_secondary difmap
_audit_creation_method SHELXL-97
_cell_angle_alpha 63.356(1)
_cell_angle_beta 87.854(1)
_cell_angle_gamma 72.148(1)
_cell_formula_units_Z 4
_cell_length_a 10.9998(6)
_cell_length_b 16.0239(9)
_cell_length_c 16.1639(9)
_cell_measurement_reflns_used 7770
_cell_measurement_temperature 100.0(1)
_cell_measurement_theta_max 35.95
_cell_measurement_theta_min 2.28
_cell_volume 2407.1(2)
_computing_cell_refinement 'SAINT (Bruker, 2008)'
_computing_data_collection 'APEX2 (Bruker, 2009)'
_computing_data_reduction 'SAINT (Bruker, 2008)'
_computing_molecular_graphics 'SHELXTL (Sheldrick, 2008)'
_computing_publication_material 'SHELXTL (Sheldrick, 2008)'
_computing_structure_refinement 'SHELXL-97 (Sheldrick, 2008)'
_computing_structure_solution 'SIR97 (Altomare et al., 1999)'
_diffrn_ambient_temperature 100.0(1)
_diffrn_measured_fraction_theta_full 0.980
_diffrn_measured_fraction_theta_max 0.980
_diffrn_measurement_device_type 'Bruker SMART APEX II CCD Platform'
_diffrn_measurement_method 'area detector, \w scans per \f'
_diffrn_radiation_monochromator graphite
_diffrn_radiation_source 'fine-focus sealed tube'
_diffrn_radiation_type MoK\a
_diffrn_radiation_wavelength 0.71073
_diffrn_reflns_av_R_equivalents 0.0531
_diffrn_reflns_av_sigmaI/netI 0.0782
_diffrn_reflns_limit_h_max 17
_diffrn_reflns_limit_h_min -17
_diffrn_reflns_limit_k_max 25
_diffrn_reflns_limit_k_min -25
_diffrn_reflns_limit_l_max 25
_diffrn_reflns_limit_l_min -25
_diffrn_reflns_number 43957
_diffrn_reflns_theta_full 33.73
_diffrn_reflns_theta_max 33.73
_diffrn_reflns_theta_min 1.42
_exptl_absorpt_coefficient_mu 0.845
_exptl_absorpt_correction_T_max 0.9511
_exptl_absorpt_correction_T_min 0.8628
_exptl_absorpt_correction_type multi-scan
_exptl_absorpt_process_details 'SADABS (Sheldrick, 2008)'
_exptl_crystal_colour orange
_exptl_crystal_density_diffrn 1.490
_exptl_crystal_density_method 'not measured'
_exptl_crystal_description block
_exptl_crystal_F_000 1112
_exptl_crystal_size_max 0.18
_exptl_crystal_size_mid 0.14
_exptl_crystal_size_min 0.06
_refine_diff_density_max 1.323
_refine_diff_density_min -0.821
_refine_diff_density_rms 0.141
_refine_ls_extinction_method none
_refine_ls_goodness_of_fit_ref 0.994
_refine_ls_hydrogen_treatment constr
_refine_ls_matrix_type full
_refine_ls_number_parameters 591
_refine_ls_number_reflns 18850
_refine_ls_number_restraints 0
_refine_ls_restrained_S_all 0.994
_refine_ls_R_factor_all 0.0832
_refine_ls_R_factor_gt 0.0455
_refine_ls_shift/su_max 0.001
_refine_ls_shift/su_mean 0.000
_refine_ls_structure_factor_coef Fsqd
_refine_ls_weighting_details 'calc w=1/[\s^2^(Fo^2^)+(0.0584P)^2^+0.0000P] where P=(Fo^2^+2Fc^2^)/3'
_refine_ls_weighting_scheme calc
_refine_ls_wR_factor_gt 0.1006
_refine_ls_wR_factor_ref 0.1265
_reflns_number_gt 12438
_reflns_number_total 18850
_reflns_threshold_expression >2sigma(I)
_cod_data_source_file om100796q_si_003.cif
_cod_data_source_block 4g
_cod_original_sg_symbol_H-M P-1
_cod_database_code 4067057

loop_
_symmetry_equiv_pos_as_xyz
'x, y, z'
'-x, -y, -z'

loop_
_atom_site_label
_atom_site_type_symbol
_atom_site_fract_x
_atom_site_fract_y
_atom_site_fract_z
_atom_site_U_iso_or_equiv
_atom_site_adp_type
_atom_site_occupancy
_atom_site_symmetry_multiplicity
_atom_site_calc_flag
_atom_site_refinement_flags
Rh1 Rh 0.552003(19) 0.813457(16) 0.856463(15) 0.01784(5) Uani 1 1 d .
Cl1 Cl 0.69534(7) 0.90851(6) 0.79824(6) 0.02991(16) Uani 1 1 d .
N1 N 0.4469(2) 0.91465(17) 0.90461(17) 0.0196(4) Uani 1 1 d .
C1 C 0.6638(3) 0.7369(2) 0.9835(2) 0.0224(6) Uani 1 1 d .
C2 C 0.6231(3) 0.6963(2) 1.0670(2) 0.0256(6) Uani 1 1 d .
C3 C 0.4875(3) 0.7021(2) 1.0791(2) 0.0237(6) Uani 1 1 d .
C4 C 0.4602(3) 0.6147(2) 1.1381(2) 0.0290(6) Uani 1 1 d .
H4 H 0.5294 0.5544 1.1672 0.035 Uiso 1 1 calc R
C5 C 0.3365(4) 0.6139(3) 1.1550(2) 0.0337(7) Uani 1 1 d .
H5 H 0.3219 0.5536 1.1947 0.040 Uiso 1 1 calc R
C6 C 0.2339(3) 0.7005(3) 1.1146(2) 0.0317(7) Uani 1 1 d .
H6 H 0.1484 0.7004 1.1250 0.038 Uiso 1 1 calc R
C7 C 0.2583(3) 0.7876(2) 1.0585(2) 0.0265(6) Uani 1 1 d .
H7 H 0.1884 0.8476 1.0316 0.032 Uiso 1 1 calc R
C8 C 0.3826(3) 0.7898(2) 1.0402(2) 0.0234(6) Uani 1 1 d .
C9 C 0.3927(3) 0.8902(2) 0.9851(2) 0.0203(5) Uani 1 1 d .
C10 C 0.4207(3) 0.7420(2) 0.8429(2) 0.0219(5) Uani 1 1 d .
C11 C 0.3947(3) 0.8351(2) 0.7594(2) 0.0234(6) Uani 1 1 d .
C12 C 0.5060(3) 0.8339(2) 0.7148(2) 0.0262(6) Uani 1 1 d .
C13 C 0.6046(3) 0.7403(2) 0.7707(2) 0.0272(6) Uani 1 1 d .
C14 C 0.5496(3) 0.6830(2) 0.8479(2) 0.0246(6) Uani 1 1 d .
C15 C 0.3189(3) 0.7062(3) 0.8974(3) 0.0355(8) Uani 1 1 d .
H15A H 0.2809 0.6773 0.8675 0.053 Uiso 1 1 calc R
H15B H 0.2520 0.7617 0.8997 0.053 Uiso 1 1 calc R
H15C H 0.3570 0.6562 0.9610 0.053 Uiso 1 1 calc R
C16 C 0.2698(3) 0.9169(3) 0.7301(3) 0.0365(8) Uani 1 1 d .
H16A H 0.2084 0.9029 0.6999 0.055 Uiso 1 1 calc R
H16B H 0.2829 0.9790 0.6862 0.055 Uiso 1 1 calc R
H16C H 0.2359 0.9226 0.7849 0.055 Uiso 1 1 calc R
C17 C 0.5237(4) 0.9124(3) 0.6252(2) 0.0442(9) Uani 1 1 d .
H17A H 0.5198 0.8940 0.5754 0.066 Uiso 1 1 calc R
H17B H 0.6075 0.9201 0.6310 0.066 Uiso 1 1 calc R
H17C H 0.4554 0.9749 0.6103 0.066 Uiso 1 1 calc R
C18 C 0.7354(3) 0.7086(3) 0.7427(3) 0.0446(10) Uani 1 1 d .
H18A H 0.7271 0.7036 0.6851 0.067 Uiso 1 1 calc R
H18B H 0.7866 0.6442 0.7923 0.067 Uiso 1 1 calc R
H18C H 0.7781 0.7573 0.7325 0.067 Uiso 1 1 calc R
C19 C 0.6130(4) 0.5794(2) 0.9211(3) 0.0390(8) Uani 1 1 d .
H19A H 0.5921 0.5336 0.9038 0.059 Uiso 1 1 calc R
H19B H 0.5821 0.5714 0.9810 0.059 Uiso 1 1 calc R
H19C H 0.7064 0.5652 0.9265 0.059 Uiso 1 1 calc R
C20 C 0.8035(3) 0.7266(2) 0.9792(2) 0.0268(6) Uani 1 1 d .
O1 O 0.8609(2) 0.76215(18) 1.01008(19) 0.0367(6) Uani 1 1 d .
O2 O 0.86207(19) 0.67046(16) 0.93824(16) 0.0266(5) Uani 1 1 d .
C21 C 0.9968(3) 0.6618(3) 0.9281(3) 0.0370(8) Uani 1 1 d .
H21A H 1.0459 0.6328 0.9901 0.044 Uiso 1 1 calc R
H21B H 1.0050 0.7278 0.8896 0.044 Uiso 1 1 calc R
C22 C 1.0492(3) 0.5966(3) 0.8822(3) 0.0371(8) Uani 1 1 d .
H22A H 1.1423 0.5832 0.8823 0.056 Uiso 1 1 calc R
H22B H 1.0081 0.6300 0.8178 0.056 Uiso 1 1 calc R
H22C H 1.0312 0.5343 0.9166 0.056 Uiso 1 1 calc R
C23 C 0.7137(3) 0.6352(3) 1.1573(2) 0.0362(8) Uani 1 1 d .
H23A H 0.7965 0.6471 1.1465 0.054 Uiso 1 1 calc R
H23B H 0.7268 0.5650 1.1787 0.054 Uiso 1 1 calc R
H23C H 0.6762 0.6541 1.2048 0.054 Uiso 1 1 calc R
C24 C 0.3353(3) 0.9607(2) 1.0151(2) 0.0254(6) Uani 1 1 d .
H24 H 0.3006 0.9417 1.0729 0.030 Uiso 1 1 calc R
C25 C 0.3284(3) 1.0580(2) 0.9614(2) 0.0299(7) Uani 1 1 d .
H25 H 0.2905 1.1061 0.9820 0.036 Uiso 1 1 calc R
C26 C 0.3776(3) 1.0833(2) 0.8777(3) 0.0305(7) Uani 1 1 d .
H26 H 0.3714 1.1500 0.8380 0.037 Uiso 1 1 calc R
C27 C 0.4361(3) 1.0108(2) 0.8519(2) 0.0257(6) Uani 1 1 d .
H27 H 0.4709 1.0292 0.7941 0.031 Uiso 1 1 calc R
Rh2 Rh 0.23782(2) 0.742766(16) 0.489186(15) 0.01841(5) Uani 1 1 d .
Cl2 Cl 0.22053(8) 0.70745(6) 0.65065(5) 0.02957(16) Uani 1 1 d .
N2 N 0.1603(2) 0.89652(17) 0.44359(17) 0.0205(5) Uani 1 1 d .
C28 C 0.0517(3) 0.7448(2) 0.4773(2) 0.0215(5) Uani 1 1 d .
C29 C -0.0365(3) 0.7998(2) 0.4032(2) 0.0230(6) Uani 1 1 d .
C30 C -0.0088(3) 0.8650(2) 0.3106(2) 0.0227(6) Uani 1 1 d .
C31 C -0.0464(3) 0.8552(2) 0.2338(2) 0.0293(7) Uani 1 1 d .
H31 H -0.0860 0.8068 0.2446 0.035 Uiso 1 1 calc R
C32 C -0.0282(3) 0.9128(3) 0.1442(2) 0.0335(7) Uani 1 1 d .
H32 H -0.0522 0.9026 0.0945 0.040 Uiso 1 1 calc R
C33 C 0.0253(3) 0.9856(3) 0.1271(2) 0.0322(7) Uani 1 1 d .
H33 H 0.0363 1.0272 0.0652 0.039 Uiso 1 1 calc R
C34 C 0.0626(3) 0.9977(2) 0.2004(2) 0.0261(6) Uani 1 1 d .
H34 H 0.0994 1.0479 0.1880 0.031 Uiso 1 1 calc R
C35 C 0.0479(2) 0.9381(2) 0.2924(2) 0.0211(5) Uani 1 1 d .
C36 C 0.0852(2) 0.9645(2) 0.3626(2) 0.0206(5) Uani 1 1 d .
C37 C 0.3443(3) 0.7321(2) 0.3771(2) 0.0220(5) Uani 1 1 d .
C38 C 0.4284(3) 0.7426(2) 0.4364(2) 0.0221(5) Uani 1 1 d .
C39 C 0.4493(3) 0.6638(2) 0.5252(2) 0.0217(5) Uani 1 1 d .
C40 C 0.3770(3) 0.6008(2) 0.5247(2) 0.0214(5) Uani 1 1 d .
C41 C 0.3185(3) 0.6422(2) 0.4316(2) 0.0220(5) Uani 1 1 d .
C42 C 0.3195(3) 0.7916(2) 0.2735(2) 0.0273(6) Uani 1 1 d .
H42A H 0.3906 0.7640 0.2452 0.041 Uiso 1 1 calc R
H42B H 0.3125 0.8601 0.2561 0.041 Uiso 1 1 calc R
H42C H 0.2390 0.7900 0.2512 0.041 Uiso 1 1 calc R
C43 C 0.4813(3) 0.8265(2) 0.4037(2) 0.0318(7) Uani 1 1 d .
H43A H 0.5541 0.8151 0.3689 0.048 Uiso 1 1 calc R
H43B H 0.5102 0.8312 0.4577 0.048 Uiso 1 1 calc R
H43C H 0.4141 0.8883 0.3632 0.048 Uiso 1 1 calc R
C44 C 0.5281(3) 0.6454(2) 0.6086(2) 0.0294(6) Uani 1 1 d .
H44A H 0.6173 0.6072 0.6099 0.044 Uiso 1 1 calc R
H44B H 0.4936 0.6083 0.6652 0.044 Uiso 1 1 calc R
H44C H 0.5250 0.7086 0.6052 0.044 Uiso 1 1 calc R
C45 C 0.3791(3) 0.5051(2) 0.6050(2) 0.0298(7) Uani 1 1 d .
H45A H 0.4606 0.4539 0.6122 0.045 Uiso 1 1 calc R
H45B H 0.3075 0.4860 0.5933 0.045 Uiso 1 1 calc R
H45C H 0.3705 0.5125 0.6621 0.045 Uiso 1 1 calc R
C46 C 0.2446(3) 0.5986(3) 0.3957(2) 0.0309(7) Uani 1 1 d .
H46A H 0.3026 0.5589 0.3697 0.046 Uiso 1 1 calc R
H46B H 0.1762 0.6517 0.3470 0.046 Uiso 1 1 calc R
H46C H 0.2064 0.5567 0.4469 0.046 Uiso 1 1 calc R
C47 C 0.0102(3) 0.6757(2) 0.5614(2) 0.0239(6) Uani 1 1 d .
O3 O -0.0639(2) 0.69713(18) 0.61112(19) 0.0396(6) Uani 1 1 d .
O4 O 0.0595(2) 0.58157(15) 0.57544(15) 0.0250(4) Uani 1 1 d .
C48 C 0.0182(3) 0.5105(2) 0.6543(2) 0.0318(7) Uani 1 1 d .
H48A H -0.0769 0.5311 0.6493 0.038 Uiso 1 1 calc R
H48B H 0.0508 0.5056 0.7132 0.038 Uiso 1 1 calc R
C49 C 0.0719(4) 0.4127(3) 0.6532(3) 0.0385(8) Uani 1 1 d .
H49A H 0.0481 0.3622 0.7070 0.058 Uiso 1 1 calc R
H49B H 0.1658 0.3942 0.6562 0.058 Uiso 1 1 calc R
H49C H 0.0366 0.4179 0.5956 0.058 Uiso 1 1 calc R
C50 C -0.1736(3) 0.7949(2) 0.4055(3) 0.0310(7) Uani 1 1 d .
H50A H -0.1703 0.7264 0.4269 0.047 Uiso 1 1 calc R
H50B H -0.2206 0.8361 0.3428 0.047 Uiso 1 1 calc R
H50C H -0.2175 0.8189 0.4483 0.047 Uiso 1 1 calc R
C51 C 0.0449(3) 1.0649(2) 0.3401(2) 0.0259(6) Uani 1 1 d .
H51 H -0.0084 1.1119 0.2833 0.031 Uiso 1 1 calc R
C52 C 0.0809(3) 1.0966(2) 0.3982(2) 0.0291(7) Uani 1 1 d .
H52 H 0.0523 1.1646 0.3830 0.035 Uiso 1 1 calc R
C53 C 0.1604(3) 1.0264(2) 0.4800(2) 0.0279(6) Uani 1 1 d .
H53 H 0.1889 1.0455 0.5216 0.033 Uiso 1 1 calc R
C54 C 0.1970(3) 0.9285(2) 0.4998(2) 0.0265(6) Uani 1 1 d .
H54 H 0.2510 0.8809 0.5561 0.032 Uiso 1 1 calc R

loop_
_atom_site_aniso_label
_atom_site_aniso_U_11
_atom_site_aniso_U_22
_atom_site_aniso_U_33
_atom_site_aniso_U_23
_atom_site_aniso_U_13
_atom_site_aniso_U_12
Rh1 0.01719(10) 0.01936(10) 0.01895(11) -0.01010(9) 0.00481(7) -0.00679(8)
Cl1 0.0248(3) 0.0291(4) 0.0382(4) -0.0145(3) 0.0103(3) -0.0143(3)
N1 0.0176(10) 0.0206(11) 0.0221(12) -0.0116(10) 0.0032(9) -0.0057(9)
C1 0.0213(13) 0.0190(13) 0.0275(15) -0.0132(12) -0.0004(11) -0.0029(10)
C2 0.0258(14) 0.0252(14) 0.0230(15) -0.0117(13) -0.0012(11) -0.0031(12)
C3 0.0286(14) 0.0263(14) 0.0169(13) -0.0116(12) 0.0014(11) -0.0068(12)
C4 0.0381(17) 0.0252(15) 0.0197(15) -0.0082(13) 0.0035(12) -0.0084(13)
C5 0.049(2) 0.0348(18) 0.0227(16) -0.0144(15) 0.0155(14) -0.0202(16)
C6 0.0355(17) 0.0439(19) 0.0267(17) -0.0213(16) 0.0173(13) -0.0209(15)
C7 0.0249(14) 0.0322(16) 0.0253(16) -0.0166(14) 0.0074(11) -0.0083(12)
C8 0.0240(13) 0.0285(15) 0.0205(14) -0.0139(13) 0.0044(11) -0.0082(11)
C9 0.0186(12) 0.0236(13) 0.0212(14) -0.0135(12) 0.0016(10) -0.0051(10)
C10 0.0248(13) 0.0279(14) 0.0218(14) -0.0154(13) 0.0080(11) -0.0146(12)
C11 0.0222(13) 0.0312(15) 0.0222(14) -0.0160(13) 0.0030(11) -0.0099(12)
C12 0.0301(15) 0.0352(17) 0.0189(14) -0.0140(13) 0.0069(11) -0.0160(13)
C13 0.0217(13) 0.0382(17) 0.0322(17) -0.0255(15) 0.0081(12) -0.0093(12)
C14 0.0273(14) 0.0241(14) 0.0288(16) -0.0180(13) 0.0022(12) -0.0075(12)
C15 0.0410(18) 0.054(2) 0.0344(19) -0.0287(18) 0.0184(15) -0.0332(18)
C16 0.0277(16) 0.045(2) 0.0352(19) -0.0213(17) -0.0038(14) -0.0036(15)
C17 0.059(2) 0.059(3) 0.0231(18) -0.0157(18) 0.0130(16) -0.036(2)
C18 0.0253(16) 0.075(3) 0.061(3) -0.054(2) 0.0178(16) -0.0180(18)
C19 0.050(2) 0.0224(16) 0.046(2) -0.0189(16) -0.0040(17) -0.0077(15)
C20 0.0217(13) 0.0239(14) 0.0345(17) -0.0159(14) 0.0018(12) -0.0029(11)
O1 0.0217(11) 0.0409(14) 0.0568(17) -0.0340(13) -0.0012(10) -0.0036(10)
O2 0.0191(9) 0.0261(11) 0.0386(13) -0.0194(10) 0.0080(9) -0.0061(8)
C21 0.0209(14) 0.0398(19) 0.061(2) -0.0315(19) 0.0123(15) -0.0111(14)
C22 0.0246(15) 0.0384(19) 0.053(2) -0.0267(19) 0.0133(15) -0.0082(14)
C23 0.0350(18) 0.0365(19) 0.0250(17) -0.0081(15) -0.0044(14) -0.0044(15)
C24 0.0197(13) 0.0314(16) 0.0292(16) -0.0202(14) 0.0029(11) -0.0041(11)
C25 0.0220(13) 0.0300(16) 0.046(2) -0.0270(16) -0.0001(13) -0.0035(12)
C26 0.0273(15) 0.0221(14) 0.044(2) -0.0175(15) -0.0018(13) -0.0056(12)
C27 0.0255(14) 0.0209(14) 0.0295(16) -0.0107(13) 0.0000(12) -0.0070(11)
Rh2 0.01777(10) 0.01820(10) 0.01708(11) -0.00848(9) 0.00492(7) -0.00274(8)
Cl2 0.0341(4) 0.0303(4) 0.0186(3) -0.0109(3) 0.0070(3) -0.0038(3)
N2 0.0212(11) 0.0203(11) 0.0198(12) -0.0105(10) 0.0062(9) -0.0049(9)
C28 0.0211(12) 0.0189(12) 0.0272(15) -0.0137(12) 0.0114(11) -0.0061(10)
C29 0.0217(13) 0.0212(13) 0.0306(16) -0.0150(13) 0.0098(11) -0.0089(11)
C30 0.0142(11) 0.0233(13) 0.0261(15) -0.0103(12) 0.0023(10) -0.0019(10)
C31 0.0189(13) 0.0345(17) 0.0368(18) -0.0193(15) 0.0023(12) -0.0070(12)
C32 0.0229(14) 0.049(2) 0.0290(18) -0.0207(17) -0.0023(12) -0.0066(14)
C33 0.0190(13) 0.0435(19) 0.0227(16) -0.0085(15) 0.0002(11) -0.0055(13)
C34 0.0177(12) 0.0287(15) 0.0229(15) -0.0053(13) 0.0019(11) -0.0060(11)
C35 0.0137(11) 0.0233(13) 0.0216(14) -0.0088(12) 0.0022(10) -0.0022(10)
C36 0.0142(11) 0.0213(13) 0.0247(14) -0.0101(12) 0.0058(10) -0.0050(10)
C37 0.0169(12) 0.0249(14) 0.0206(14) -0.0108(12) 0.0067(10) -0.0022(10)
C38 0.0178(12) 0.0239(14) 0.0234(14) -0.0124(12) 0.0050(10) -0.0029(10)
C39 0.0185(12) 0.0220(13) 0.0203(14) -0.0096(12) 0.0030(10) -0.0011(10)
C40 0.0196(12) 0.0196(13) 0.0228(14) -0.0106(12) 0.0061(10) -0.0025(10)
C41 0.0179(12) 0.0246(14) 0.0242(15) -0.0149(12) 0.0048(10) -0.0023(10)
C42 0.0237(14) 0.0352(17) 0.0195(15) -0.0123(13) 0.0068(11) -0.0058(12)
C43 0.0299(16) 0.0283(16) 0.0349(19) -0.0113(15) 0.0026(13) -0.0112(13)
C44 0.0280(15) 0.0289(16) 0.0241(16) -0.0100(14) -0.0041(12) -0.0023(13)
C45 0.0270(15) 0.0229(14) 0.0301(17) -0.0090(13) 0.0065(12) -0.0012(12)
C46 0.0273(15) 0.0378(18) 0.0376(19) -0.0260(16) 0.0089(13) -0.0108(13)
C47 0.0241(13) 0.0232(14) 0.0273(16) -0.0146(13) 0.0095(11) -0.0077(11)
O3 0.0471(15) 0.0338(13) 0.0478(16) -0.0251(13) 0.0326(12) -0.0191(11)
O4 0.0261(10) 0.0217(10) 0.0254(11) -0.0098(9) 0.0079(8) -0.0078(8)
C48 0.0371(17) 0.0279(16) 0.0278(17) -0.0082(14) 0.0083(13) -0.0150(14)
C49 0.0401(19) 0.0261(16) 0.046(2) -0.0120(16) -0.0032(16) -0.0126(15)
C50 0.0225(14) 0.0310(16) 0.043(2) -0.0197(16) 0.0077(13) -0.0099(13)
C51 0.0205(13) 0.0219(14) 0.0319(17) -0.0117(13) 0.0065(11) -0.0039(11)
C52 0.0275(15) 0.0220(14) 0.0394(19) -0.0167(14) 0.0128(13) -0.0069(12)
C53 0.0289(15) 0.0298(16) 0.0310(17) -0.0197(14) 0.0093(12) -0.0091(13)
C54 0.0262(14) 0.0282(15) 0.0283(16) -0.0174(14) 0.0072(12) -0.0063(12)

loop_
_atom_type_symbol
_atom_type_description
_atom_type_scat_dispersion_real
_atom_type_scat_dispersion_imag
_atom_type_scat_source
C C 0.0033 0.0016 'International Tables Vol C Tables 4.2.6.8 and 6.1.1.4'
H H 0.0000 0.0000 'International Tables Vol C Tables 4.2.6.8 and 6.1.1.4'
N N 0.0061 0.0033 'International Tables Vol C Tables 4.2.6.8 and 6.1.1.4'
O O 0.0106 0.0060 'International Tables Vol C Tables 4.2.6.8 and 6.1.1.4'
Cl Cl 0.1484 0.1585 'International Tables Vol C Tables 4.2.6.8 and 6.1.1.4'
Rh Rh -1.1178 0.9187 'International Tables Vol C Tables 4.2.6.8 and 6.1.1.4'

loop_
_geom_angle_atom_site_label_1
_geom_angle_atom_site_label_2
_geom_angle_atom_site_label_3
_geom_angle
C1 Rh1 N1 86.81(10)
C1 Rh1 C13 112.48(11)
N1 Rh1 C13 160.41(11)
C1 Rh1 C14 94.96(11)
N1 Rh1 C14 141.01(10)
C13 Rh1 C14 38.52(12)
C1 Rh1 C10 113.25(12)
N1 Rh1 C10 105.92(9)
C13 Rh1 C10 64.25(11)
C14 Rh1 C10 38.36(11)
C1 Rh1 C11 151.53(12)
N1 Rh1 C11 97.85(10)
C13 Rh1 C11 63.65(11)
C14 Rh1 C11 64.02(11)
C10 Rh1 C11 38.45(11)
C1 Rh1 C12 151.00(11)
N1 Rh1 C12 122.15(11)
C13 Rh1 C12 38.75(12)
C14 Rh1 C12 64.08(12)
C10 Rh1 C12 63.31(11)
C11 Rh1 C12 36.72(11)
C1 Rh1 Cl1 88.65(9)
N1 Rh1 Cl1 88.97(7)
C13 Rh1 Cl1 94.68(9)
C14 Rh1 Cl1 129.98(8)
C10 Rh1 Cl1 153.70(8)
C11 Rh1 Cl1 119.38(8)
C12 Rh1 Cl1 90.45(8)
C9 N1 C27 117.5(2)
C9 N1 Rh1 125.03(19)
C27 N1 Rh1 117.4(2)
C2 C1 C20 118.6(3)
C2 C1 Rh1 126.2(2)
C20 C1 Rh1 115.2(2)
C1 C2 C3 123.0(3)
C1 C2 C23 122.9(3)
C3 C2 C23 114.1(3)
C8 C3 C4 116.8(3)
C8 C3 C2 124.5(3)
C4 C3 C2 118.6(3)
C5 C4 C3 122.3(3)
C5 C4 H4 118.8
C3 C4 H4 118.8
C4 C5 C6 120.3(3)
C4 C5 H5 119.9
C6 C5 H5 119.9
C5 C6 C7 118.6(3)
C5 C6 H6 120.7
C7 C6 H6 120.7
C6 C7 C8 122.0(3)
C6 C7 H7 119.0
C8 C7 H7 119.0
C7 C8 C3 120.0(3)
C7 C8 C9 114.9(3)
C3 C8 C9 124.9(3)
N1 C9 C24 120.8(3)
N1 C9 C8 121.2(2)
C24 C9 C8 117.8(3)
C14 C10 C11 108.1(3)
C14 C10 C15 126.0(3)
C11 C10 C15 123.9(3)
C14 C10 Rh1 70.63(15)
C11 C10 Rh1 72.60(15)
C15 C10 Rh1 135.1(2)
C12 C11 C10 108.2(3)
C12 C11 C16 127.6(3)
C10 C11 C16 124.2(3)
C12 C11 Rh1 71.65(16)
C10 C11 Rh1 68.95(15)
C16 C11 Rh1 124.1(2)
C11 C12 C13 107.9(3)
C11 C12 C17 127.4(3)
C13 C12 C17 124.6(3)
C11 C12 Rh1 71.63(16)
C13 C12 Rh1 67.97(16)
C17 C12 Rh1 126.4(2)
C14 C13 C12 108.1(3)
C14 C13 C18 127.6(3)
C12 C13 C18 123.9(3)
C14 C13 Rh1 71.39(15)
C12 C13 Rh1 73.28(16)
C18 C13 Rh1 126.6(2)
C13 C14 C10 107.5(3)
C13 C14 C19 127.0(3)
C10 C14 C19 125.5(3)
C13 C14 Rh1 70.09(16)
C10 C14 Rh1 71.01(15)
C19 C14 Rh1 124.8(2)
C10 C15 H15A 109.5
C10 C15 H15B 109.5
H15A C15 H15B 109.5
C10 C15 H15C 109.5
H15A C15 H15C 109.5
H15B C15 H15C 109.5
C11 C16 H16A 109.5
C11 C16 H16B 109.5
H16A C16 H16B 109.5
C11 C16 H16C 109.5
H16A C16 H16C 109.5
H16B C16 H16C 109.5
C12 C17 H17A 109.5
C12 C17 H17B 109.5
H17A C17 H17B 109.5
C12 C17 H17C 109.5
H17A C17 H17C 109.5
H17B C17 H17C 109.5
C13 C18 H18A 109.5
C13 C18 H18B 109.5
H18A C18 H18B 109.5
C13 C18 H18C 109.5
H18A C18 H18C 109.5
H18B C18 H18C 109.5
C14 C19 H19A 109.5
C14 C19 H19B 109.5
H19A C19 H19B 109.5
C14 C19 H19C 109.5
H19A C19 H19C 109.5
H19B C19 H19C 109.5
O1 C20 O2 122.3(3)
O1 C20 C1 125.3(3)
O2 C20 C1 112.4(2)
C20 O2 C21 114.8(2)
O2 C21 C22 108.7(3)
O2 C21 H21A 110.0
C22 C21 H21A 110.0
O2 C21 H21B 110.0
C22 C21 H21B 110.0
H21A C21 H21B 108.3
C21 C22 H22A 109.5
C21 C22 H22B 109.5
H22A C22 H22B 109.5
C21 C22 H22C 109.5
H22A C22 H22C 109.5
H22B C22 H22C 109.5
C2 C23 H23A 109.5
C2 C23 H23B 109.5
H23A C23 H23B 109.5
C2 C23 H23C 109.5
H23A C23 H23C 109.5
H23B C23 H23C 109.5
C25 C24 C9 120.6(3)
C25 C24 H24 119.7
C9 C24 H24 119.7
C26 C25 C24 118.3(3)
C26 C25 H25 120.9
C24 C25 H25 120.9
C25 C26 C27 119.1(3)
C25 C26 H26 120.4
C27 C26 H26 120.4
N1 C27 C26 123.5(3)
N1 C27 H27 118.3
C26 C27 H27 118.3
C28 Rh2 N2 86.68(10)
C28 Rh2 C40 113.07(11)
N2 Rh2 C40 159.68(10)
C28 Rh2 C41 96.21(10)
N2 Rh2 C41 138.91(10)
C40 Rh2 C41 38.73(11)
C28 Rh2 C37 114.16(11)
N2 Rh2 C37 103.60(10)
C40 Rh2 C37 64.89(11)
C41 Rh2 C37 38.43(11)
C28 Rh2 C38 152.57(11)
N2 Rh2 C38 96.71(10)
C40 Rh2 C38 63.65(11)
C41 Rh2 C38 63.67(10)
C37 Rh2 C38 38.56(10)
C28 Rh2 C39 151.86(11)
N2 Rh2 C39 121.43(10)
C40 Rh2 C39 39.07(11)
C41 Rh2 C39 64.02(10)
C37 Rh2 C39 63.45(10)
C38 Rh2 C39 36.24(11)
C28 Rh2 Cl2 88.71(8)
N2 Rh2 Cl2 91.78(7)
C40 Rh2 Cl2 93.31(8)
C41 Rh2 Cl2 129.18(8)
C37 Rh2 Cl2 152.76(8)
C38 Rh2 Cl2 118.27(8)
C39 Rh2 Cl2 89.37(7)
C54 N2 C36 118.2(2)
C54 N2 Rh2 115.2(2)
C36 N2 Rh2 126.51(18)
C29 C28 C47 115.7(3)
C29 C28 Rh2 128.1(2)
C47 C28 Rh2 116.2(2)
C28 C29 C30 123.3(3)
C28 C29 C50 122.2(3)
C30 C29 C50 114.3(3)
C35 C30 C31 117.4(3)
C35 C30 C29 125.4(3)
C31 C30 C29 117.2(3)
C32 C31 C30 122.7(3)
C32 C31 H31 118.7
C30 C31 H31 118.7
C31 C32 C33 119.3(3)
C31 C32 H32 120.3
C33 C32 H32 120.3
C34 C33 C32 119.6(3)
C34 C33 H33 120.2
C32 C33 H33 120.2
C33 C34 C35 121.9(3)
C33 C34 H34 119.0
C35 C34 H34 119.0
C34 C35 C30 119.1(3)
C34 C35 C36 115.3(3)
C30 C35 C36 125.4(3)
N2 C36 C51 120.1(3)
N2 C36 C35 122.6(2)
C51 C36 C35 117.3(3)
C41 C37 C38 107.4(3)
C41 C37 C42 126.6(3)
C38 C37 C42 124.3(3)
C41 C37 Rh2 70.60(15)
C38 C37 Rh2 73.33(15)
C42 C37 Rh2 133.1(2)
C39 C38 C37 108.9(3)
C39 C38 C43 127.3(3)
C37 C38 C43 123.8(3)
C39 C38 Rh2 71.89(16)
C37 C38 Rh2 68.11(15)
C43 C38 Rh2 125.8(2)
C38 C39 C40 108.0(2)
C38 C39 C44 127.3(3)
C40 C39 C44 124.8(3)
C38 C39 Rh2 71.87(16)
C40 C39 Rh2 67.26(15)
C44 C39 Rh2 125.22(19)
C41 C40 C39 107.1(3)
C41 C40 C45 127.2(3)
C39 C40 C45 125.3(3)
C41 C40 Rh2 71.08(15)
C39 C40 Rh2 73.67(15)
C45 C40 Rh2 126.11(19)
C37 C41 C40 108.5(2)
C37 C41 C46 125.2(3)
C40 C41 C46 126.4(3)
C37 C41 Rh2 70.97(15)
C40 C41 Rh2 70.19(15)
C46 C41 Rh2 125.58(19)
C37 C42 H42A 109.5
C37 C42 H42B 109.5
H42A C42 H42B 109.5
C37 C42 H42C 109.5
H42A C42 H42C 109.5
H42B C42 H42C 109.5
C38 C43 H43A 109.5
C38 C43 H43B 109.5
H43A C43 H43B 109.5
C38 C43 H43C 109.5
H43A C43 H43C 109.5
H43B C43 H43C 109.5
C39 C44 H44A 109.5
C39 C44 H44B 109.5
H44A C44 H44B 109.5
C39 C44 H44C 109.5
H44A C44 H44C 109.5
H44B C44 H44C 109.5
C40 C45 H45A 109.5
C40 C45 H45B 109.5
H45A C45 H45B 109.5
C40 C45 H45C 109.5
H45A C45 H45C 109.5
H45B C45 H45C 109.5
C41 C46 H46A 109.5
C41 C46 H46B 109.5
H46A C46 H46B 109.5
C41 C46 H46C 109.5
H46A C46 H46C 109.5
H46B C46 H46C 109.5
O3 C47 O4 121.2(3)
O3 C47 C28 126.7(3)
O4 C47 C28 112.0(2)
C47 O4 C48 114.9(2)
O4 C48 C49 107.3(3)
O4 C48 H48A 110.3
C49 C48 H48A 110.3
O4 C48 H48B 110.3
C49 C48 H48B 110.3
H48A C48 H48B 108.5
C48 C49 H49A 109.5
C48 C49 H49B 109.5
H49A C49 H49B 109.5
C48 C49 H49C 109.5
H49A C49 H49C 109.5
H49B C49 H49C 109.5
C29 C50 H50A 109.5
C29 C50 H50B 109.5
H50A C50 H50B 109.5
C29 C50 H50C 109.5
H50A C50 H50C 109.5
H50B C50 H50C 109.5
C52 C51 C36 121.3(3)
C52 C51 H51 119.3
C36 C51 H51 119.3
C51 C52 C53 118.0(3)
C51 C52 H52 121.0
C53 C52 H52 121.0
C54 C53 C52 118.7(3)
C54 C53 H53 120.6
C52 C53 H53 120.6
N2 C54 C53 123.6(3)
N2 C54 H54 118.2
C53 C54 H54 118.2

loop_
_geom_bond_atom_site_label_1
_geom_bond_atom_site_label_2
_geom_bond_distance
Rh1 C1 2.058(3)
Rh1 N1 2.118(2)
Rh1 C13 2.147(3)
Rh1 C14 2.165(3)
Rh1 C10 2.170(3)
Rh1 C11 2.218(3)
Rh1 C12 2.219(3)
Rh1 Cl1 2.4015(8)
N1 C9 1.352(4)
N1 C27 1.353(4)
C1 C2 1.339(4)
C1 C20 1.496(4)
C2 C3 1.477(4)
C2 C23 1.519(4)
C3 C8 1.404(4)
C3 C4 1.413(4)
C4 C5 1.380(5)
C4 H4 0.9500
C5 C6 1.382(5)
C5 H5 0.9500
C6 C7 1.384(5)
C6 H6 0.9500
C7 C8 1.396(4)
C7 H7 0.9500
C8 C9 1.486(4)
C9 C24 1.393(4)
C10 C14 1.424(4)
C10 C11 1.446(4)
C10 C15 1.492(4)
C11 C12 1.398(4)
C11 C16 1.489(4)
C12 C13 1.450(5)
C12 C17 1.487(5)
C13 C14 1.422(4)
C13 C18 1.497(4)
C14 C19 1.494(5)
C15 H15A 0.9800
C15 H15B 0.9800
C15 H15C 0.9800
C16 H16A 0.9800
C16 H16B 0.9800
C16 H16C 0.9800
C17 H17A 0.9800
C17 H17B 0.9800
C17 H17C 0.9800
C18 H18A 0.9800
C18 H18B 0.9800
C18 H18C 0.9800
C19 H19A 0.9800
C19 H19B 0.9800
C19 H19C 0.9800
C20 O1 1.214(3)
C20 O2 1.344(3)
O2 C21 1.455(4)
C21 C22 1.505(4)
C21 H21A 0.9900
C21 H21B 0.9900
C22 H22A 0.9800
C22 H22B 0.9800
C22 H22C 0.9800
C23 H23A 0.9800
C23 H23B 0.9800
C23 H23C 0.9800
C24 C25 1.382(5)
C24 H24 0.9500
C25 C26 1.369(5)
C25 H25 0.9500
C26 C27 1.376(4)
C26 H26 0.9500
C27 H27 0.9500
Rh2 C28 2.053(3)
Rh2 N2 2.114(2)
Rh2 C40 2.146(3)
Rh2 C41 2.158(3)
Rh2 C37 2.163(3)
Rh2 C38 2.233(3)
Rh2 C39 2.233(3)
Rh2 Cl2 2.4232(8)
N2 C54 1.351(4)
N2 C36 1.354(4)
C28 C29 1.330(4)
C28 C47 1.481(4)
C29 C30 1.477(4)
C29 C50 1.532(4)
C30 C35 1.404(4)
C30 C31 1.410(4)
C31 C32 1.372(5)
C31 H31 0.9500
C32 C33 1.380(5)
C32 H32 0.9500
C33 C34 1.378(4)
C33 H33 0.9500
C34 C35 1.397(4)
C34 H34 0.9500
C35 C36 1.487(4)
C36 C51 1.402(4)
C37 C41 1.422(4)
C37 C38 1.453(4)
C37 C42 1.493(4)
C38 C39 1.389(4)
C38 C43 1.498(4)
C39 C40 1.467(4)
C39 C44 1.492(4)
C40 C41 1.427(4)
C40 C45 1.494(4)
C41 C46 1.493(4)
C42 H42A 0.9800
C42 H42B 0.9800
C42 H42C 0.9800
C43 H43A 0.9800
C43 H43B 0.9800
C43 H43C 0.9800
C44 H44A 0.9800
C44 H44B 0.9800
C44 H44C 0.9800
C45 H45A 0.9800
C45 H45B 0.9800
C45 H45C 0.9800
C46 H46A 0.9800
C46 H46B 0.9800
C46 H46C 0.9800
C47 O3 1.206(3)
C47 O4 1.349(3)
O4 C48 1.449(4)
C48 C49 1.505(5)
C48 H48A 0.9900
C48 H48B 0.9900
C49 H49A 0.9800
C49 H49B 0.9800
C49 H49C 0.9800
C50 H50A 0.9800
C50 H50B 0.9800
C50 H50C 0.9800
C51 C52 1.371(4)
C51 H51 0.9500
C52 C53 1.388(5)
C52 H52 0.9500
C53 C54 1.377(4)
C53 H53 0.9500
C54 H54 0.9500

loop_
_geom_torsion_atom_site_label_1
_geom_torsion_atom_site_label_2
_geom_torsion_atom_site_label_3
_geom_torsion_atom_site_label_4
_geom_torsion
C1 Rh1 N1 C9 -53.8(2)
C13 Rh1 N1 C9 116.3(4)
C14 Rh1 N1 C9 40.1(3)
C10 Rh1 N1 C9 59.4(2)
C11 Rh1 N1 C9 97.9(2)
C12 Rh1 N1 C9 127.6(2)
Cl1 Rh1 N1 C9 -142.5(2)
C1 Rh1 N1 C27 124.3(2)
C13 Rh1 N1 C27 -65.5(4)
C14 Rh1 N1 C27 -141.8(2)
C10 Rh1 N1 C27 -122.4(2)
C11 Rh1 N1 C27 -83.9(2)
C12 Rh1 N1 C27 -54.3(2)
Cl1 Rh1 N1 C27 35.6(2)
N1 Rh1 C1 C2 60.8(3)
C13 Rh1 C1 C2 -115.7(3)
C14 Rh1 C1 C2 -80.2(3)
C10 Rh1 C1 C2 -45.2(3)
C11 Rh1 C1 C2 -39.8(4)
C12 Rh1 C1 C2 -121.7(3)
Cl1 Rh1 C1 C2 149.8(3)
N1 Rh1 C1 C20 -119.5(2)
C13 Rh1 C1 C20 64.0(2)
C14 Rh1 C1 C20 99.5(2)
C10 Rh1 C1 C20 134.52(19)
C11 Rh1 C1 C20 139.9(2)
C12 Rh1 C1 C20 58.0(3)
Cl1 Rh1 C1 C20 -30.47(19)
C20 C1 C2 C3 -180.0(3)
Rh1 C1 C2 C3 -0.3(4)
C20 C1 C2 C23 -3.7(4)
Rh1 C1 C2 C23 176.0(2)
C1 C2 C3 C8 -51.8(4)
C23 C2 C3 C8 131.7(3)
C1 C2 C3 C4 132.1(3)
C23 C2 C3 C4 -44.5(4)
C8 C3 C4 C5 2.0(4)
C2 C3 C4 C5 178.4(3)
C3 C4 C5 C6 -0.6(5)
C4 C5 C6 C7 -1.1(5)
C5 C6 C7 C8 1.5(4)
C6 C7 C8 C3 0.0(4)
C6 C7 C8 C9 -175.2(3)
C4 C3 C8 C7 -1.7(4)
C2 C3 C8 C7 -177.9(3)
C4 C3 C8 C9 173.0(3)
C2 C3 C8 C9 -3.2(4)
C27 N1 C9 C24 -4.0(4)
Rh1 N1 C9 C24 174.1(2)
C27 N1 C9 C8 170.9(3)
Rh1 N1 C9 C8 -11.0(4)
C7 C8 C9 N1 -124.4(3)
C3 C8 C9 N1 60.7(4)
C7 C8 C9 C24 50.7(4)
C3 C8 C9 C24 -124.3(3)
C1 Rh1 C10 C14 -66.96(19)
N1 Rh1 C10 C14 -160.38(17)
C13 Rh1 C10 C14 37.80(18)
C11 Rh1 C10 C14 117.1(2)
C12 Rh1 C10 C14 81.20(19)
Cl1 Rh1 C10 C14 77.3(3)
C1 Rh1 C10 C11 175.90(15)
N1 Rh1 C10 C11 82.48(16)
C13 Rh1 C10 C11 -79.34(18)
C14 Rh1 C10 C11 -117.1(2)
C12 Rh1 C10 C11 -35.95(16)
Cl1 Rh1 C10 C11 -39.9(3)
C1 Rh1 C10 C15 55.0(4)
N1 Rh1 C10 C15 -38.4(4)
C13 Rh1 C10 C15 159.8(4)
C14 Rh1 C10 C15 122.0(4)
C11 Rh1 C10 C15 -120.9(4)
C12 Rh1 C10 C15 -156.8(4)
Cl1 Rh1 C10 C15 -160.7(3)
C14 C10 C11 C12 -0.8(3)
C15 C10 C11 C12 -165.7(3)
Rh1 C10 C11 C12 61.21(19)
C14 C10 C11 C16 -179.7(3)
C15 C10 C11 C16 15.5(4)
Rh1 C10 C11 C16 -117.6(3)
C14 C10 C11 Rh1 -62.06(18)
C15 C10 C11 Rh1 133.1(3)
C1 Rh1 C11 C12 -126.6(2)
N1 Rh1 C11 C12 135.54(18)
C13 Rh1 C11 C12 -37.67(19)
C14 Rh1 C11 C12 -80.8(2)
C10 Rh1 C11 C12 -118.7(2)
Cl1 Rh1 C11 C12 42.3(2)
C1 Rh1 C11 C10 -7.9(3)
N1 Rh1 C11 C10 -105.76(16)
C13 Rh1 C11 C10 81.03(18)
C14 Rh1 C11 C10 37.90(16)
C12 Rh1 C11 C10 118.7(2)
Cl1 Rh1 C11 C10 160.99(13)
C1 Rh1 C11 C16 109.9(3)
N1 Rh1 C11 C16 12.0(3)
C13 Rh1 C11 C16 -161.2(3)
C14 Rh1 C11 C16 155.7(3)
C10 Rh1 C11 C16 117.8(3)
C12 Rh1 C11 C16 -123.5(4)
Cl1 Rh1 C11 C16 -81.2(3)
C10 C11 C12 C13 -1.0(3)
C16 C11 C12 C13 177.8(3)
Rh1 C11 C12 C13 58.47(19)
C10 C11 C12 C17 178.2(3)
C16 C11 C12 C17 -2.9(5)
Rh1 C11 C12 C17 -122.2(3)
C10 C11 C12 Rh1 -59.51(19)
C16 C11 C12 Rh1 119.3(3)
C1 Rh1 C12 C11 127.9(2)
N1 Rh1 C12 C11 -55.0(2)
C13 Rh1 C12 C11 119.0(3)
C14 Rh1 C12 C11 80.62(19)
C10 Rh1 C12 C11 37.63(18)
Cl1 Rh1 C12 C11 -144.10(18)
C1 Rh1 C12 C13 8.9(3)
N1 Rh1 C12 C13 -174.01(16)
C14 Rh1 C12 C13 -38.35(17)
C10 Rh1 C12 C13 -81.34(19)
C11 Rh1 C12 C13 -119.0(3)
Cl1 Rh1 C12 C13 96.93(17)
C1 Rh1 C12 C17 -108.7(4)
N1 Rh1 C12 C17 68.4(3)
C13 Rh1 C12 C17 -117.6(4)
C14 Rh1 C12 C17 -155.9(3)
C10 Rh1 C12 C17 161.1(3)
C11 Rh1 C12 C17 123.4(4)
Cl1 Rh1 C12 C17 -20.7(3)
C11 C12 C13 C14 2.6(3)
C17 C12 C13 C14 -176.8(3)
Rh1 C12 C13 C14 63.32(19)
C11 C12 C13 C18 176.0(3)
C17 C12 C13 C18 -3.3(5)
Rh1 C12 C13 C18 -123.2(3)
C11 C12 C13 Rh1 -60.8(2)
C17 C12 C13 Rh1 119.9(3)
C1 Rh1 C13 C14 68.3(2)
N1 Rh1 C13 C14 -101.1(4)
C10 Rh1 C13 C14 -37.64(17)
C11 Rh1 C13 C14 -80.64(19)
C12 Rh1 C13 C14 -116.4(2)
Cl1 Rh1 C13 C14 158.78(16)
C1 Rh1 C13 C12 -175.34(17)
N1 Rh1 C13 C12 15.3(4)
C14 Rh1 C13 C12 116.4(2)
C10 Rh1 C13 C12 78.71(18)
C11 Rh1 C13 C12 35.71(17)
Cl1 Rh1 C13 C12 -84.87(16)
C1 Rh1 C13 C18 -55.2(4)
N1 Rh1 C13 C18 135.4(3)
C14 Rh1 C13 C18 -123.5(4)
C10 Rh1 C13 C18 -161.2(4)
C11 Rh1 C13 C18 155.8(4)
C12 Rh1 C13 C18 120.1(4)
Cl1 Rh1 C13 C18 35.2(3)
C12 C13 C14 C10 -3.1(3)
C18 C13 C14 C10 -176.2(3)
Rh1 C13 C14 C10 61.50(18)
C12 C13 C14 C19 176.3(3)
C18 C13 C14 C19 3.2(5)
Rh1 C13 C14 C19 -119.1(3)
C12 C13 C14 Rh1 -64.55(19)
C18 C13 C14 Rh1 122.3(3)
C11 C10 C14 C13 2.4(3)
C15 C10 C14 C13 166.8(3)
Rh1 C10 C14 C13 -60.91(19)
C11 C10 C14 C19 -177.0(3)
C15 C10 C14 C19 -12.6(4)
Rh1 C10 C14 C19 119.7(3)
C11 C10 C14 Rh1 63.33(18)
C15 C10 C14 Rh1 -132.3(3)
C1 Rh1 C14 C13 -120.48(19)
N1 Rh1 C14 C13 148.47(18)
C10 Rh1 C14 C13 117.6(3)
C11 Rh1 C14 C13 79.59(19)
C12 Rh1 C14 C13 38.58(18)
Cl1 Rh1 C14 C13 -28.1(2)
C1 Rh1 C14 C10 121.94(18)
N1 Rh1 C14 C10 30.9(3)
C13 Rh1 C14 C10 -117.6(3)
C11 Rh1 C14 C10 -37.99(17)
C12 Rh1 C14 C10 -79.00(19)
Cl1 Rh1 C14 C10 -145.67(14)
C1 Rh1 C14 C19 1.4(3)
N1 Rh1 C14 C19 -89.7(3)
C13 Rh1 C14 C19 121.9(4)
C10 Rh1 C14 C19 -120.5(4)
C11 Rh1 C14 C19 -158.5(3)
C12 Rh1 C14 C19 160.5(3)
Cl1 Rh1 C14 C19 93.8(3)
C2 C1 C20 O1 -65.0(4)
Rh1 C1 C20 O1 115.2(3)
C2 C1 C20 O2 113.5(3)
Rh1 C1 C20 O2 -66.2(3)
O1 C20 O2 C21 -4.2(5)
C1 C20 O2 C21 177.2(3)
C20 O2 C21 C22 179.6(3)
N1 C9 C24 C25 2.4(4)
C8 C9 C24 C25 -172.6(3)
C9 C24 C25 C26 0.9(4)
C24 C25 C26 C27 -2.5(4)
C9 N1 C27 C26 2.5(4)
Rh1 N1 C27 C26 -175.8(2)
C25 C26 C27 N1 0.8(5)
C28 Rh2 N2 C54 126.0(2)
C40 Rh2 N2 C54 -67.1(4)
C41 Rh2 N2 C54 -138.3(2)
C37 Rh2 N2 C54 -119.9(2)
C38 Rh2 N2 C54 -81.3(2)
C39 Rh2 N2 C54 -52.9(2)
Cl2 Rh2 N2 C54 37.4(2)
C28 Rh2 N2 C36 -58.0(2)
C40 Rh2 N2 C36 109.0(3)
C41 Rh2 N2 C36 37.7(3)
C37 Rh2 N2 C36 56.1(2)
C38 Rh2 N2 C36 94.7(2)
C39 Rh2 N2 C36 123.1(2)
Cl2 Rh2 N2 C36 -146.6(2)
N2 Rh2 C28 C29 55.0(2)
C40 Rh2 C28 C29 -120.1(2)
C41 Rh2 C28 C29 -83.9(3)
C37 Rh2 C28 C29 -48.4(3)
C38 Rh2 C28 C29 -43.2(4)
C39 Rh2 C28 C29 -126.9(3)
Cl2 Rh2 C28 C29 146.8(2)
N2 Rh2 C28 C47 -125.74(19)
C40 Rh2 C28 C47 59.2(2)
C41 Rh2 C28 C47 95.4(2)
C37 Rh2 C28 C47 130.83(19)
C38 Rh2 C28 C47 136.1(2)
C39 Rh2 C28 C47 52.4(3)
Cl2 Rh2 C28 C47 -33.89(18)
C47 C28 C29 C30 -173.4(2)
Rh2 C28 C29 C30 5.9(4)
C47 C28 C29 C50 2.2(4)
Rh2 C28 C29 C50 -178.5(2)
C28 C29 C30 C35 -53.5(4)
C50 C29 C30 C35 130.6(3)
C28 C29 C30 C31 128.7(3)
C50 C29 C30 C31 -47.2(3)
C35 C30 C31 C32 0.8(4)
C29 C30 C31 C32 178.8(3)
C30 C31 C32 C33 -2.1(5)
C31 C32 C33 C34 1.7(5)
C32 C33 C34 C35 0.0(5)
C33 C34 C35 C30 -1.2(4)
C33 C34 C35 C36 -176.3(3)
C31 C30 C35 C34 0.8(4)
C29 C30 C35 C34 -176.9(3)
C31 C30 C35 C36 175.4(3)
C29 C30 C35 C36 -2.4(4)
C54 N2 C36 C51 -1.6(4)
Rh2 N2 C36 C51 -177.5(2)
C54 N2 C36 C35 175.1(2)
Rh2 N2 C36 C35 -0.8(4)
C34 C35 C36 N2 -132.9(3)
C30 C35 C36 N2 52.4(4)
C34 C35 C36 C51 43.9(3)
C30 C35 C36 C51 -130.8(3)
C28 Rh2 C37 C41 -68.00(19)
N2 Rh2 C37 C41 -160.49(16)
C40 Rh2 C37 C41 37.30(16)
C38 Rh2 C37 C41 115.9(2)
C39 Rh2 C37 C41 80.90(18)
Cl2 Rh2 C37 C41 76.8(2)
C28 Rh2 C37 C38 176.14(16)
N2 Rh2 C37 C38 83.66(17)
C40 Rh2 C37 C38 -78.55(17)
C41 Rh2 C37 C38 -115.9(2)
C39 Rh2 C37 C38 -34.96(16)
Cl2 Rh2 C37 C38 -39.0(3)
C28 Rh2 C37 C42 54.4(3)
N2 Rh2 C37 C42 -38.1(3)
C40 Rh2 C37 C42 159.7(3)
C41 Rh2 C37 C42 122.4(4)
C38 Rh2 C37 C42 -121.7(4)
C39 Rh2 C37 C42 -156.7(3)
Cl2 Rh2 C37 C42 -160.7(2)
C41 C37 C38 C39 -2.2(3)
C42 C37 C38 C39 -168.3(3)
Rh2 C37 C38 C39 60.56(19)
C41 C37 C38 C43 177.9(3)
C42 C37 C38 C43 11.9(4)
Rh2 C37 C38 C43 -119.3(3)
C41 C37 C38 Rh2 -62.80(17)
C42 C37 C38 Rh2 131.2(3)
C28 Rh2 C38 C39 -127.6(2)
N2 Rh2 C38 C39 136.69(16)
C40 Rh2 C38 C39 -37.85(16)
C41 Rh2 C38 C39 -81.27(18)
C37 Rh2 C38 C39 -119.9(2)
Cl2 Rh2 C38 C39 41.02(18)
C28 Rh2 C38 C37 -7.7(3)
N2 Rh2 C38 C37 -103.42(17)
C40 Rh2 C38 C37 82.05(18)
C41 Rh2 C38 C37 38.62(17)
C39 Rh2 C38 C37 119.9(2)
Cl2 Rh2 C38 C37 160.91(14)
C28 Rh2 C38 C43 109.0(3)
N2 Rh2 C38 C43 13.3(3)
C40 Rh2 C38 C43 -161.2(3)
C41 Rh2 C38 C43 155.3(3)
C37 Rh2 C38 C43 116.7(3)
C39 Rh2 C38 C43 -123.4(3)
Cl2 Rh2 C38 C43 -82.4(3)
C37 C38 C39 C40 -0.5(3)
C43 C38 C39 C40 179.4(3)
Rh2 C38 C39 C40 57.74(18)
C37 C38 C39 C44 -179.1(3)
C43 C38 C39 C44 0.7(5)
Rh2 C38 C39 C44 -120.9(3)
C37 C38 C39 Rh2 -58.24(18)
C43 C38 C39 Rh2 121.6(3)
C28 Rh2 C39 C38 129.2(2)
N2 Rh2 C39 C38 -52.98(19)
C40 Rh2 C39 C38 119.3(2)
C41 Rh2 C39 C38 80.23(18)
C37 Rh2 C39 C38 37.17(16)
Cl2 Rh2 C39 C38 -144.69(16)
C28 Rh2 C39 C40 9.9(3)
N2 Rh2 C39 C40 -172.27(15)
C41 Rh2 C39 C40 -39.05(16)
C37 Rh2 C39 C40 -82.12(17)
C38 Rh2 C39 C40 -119.3(2)
Cl2 Rh2 C39 C40 96.03(15)
C28 Rh2 C39 C44 -107.5(3)
N2 Rh2 C39 C44 70.3(3)
C40 Rh2 C39 C44 -117.4(3)
C41 Rh2 C39 C44 -156.5(3)
C37 Rh2 C39 C44 160.5(3)
C38 Rh2 C39 C44 123.3(3)
Cl2 Rh2 C39 C44 -21.4(3)
C38 C39 C40 C41 3.0(3)
C44 C39 C40 C41 -178.3(3)
Rh2 C39 C40 C41 63.65(17)
C38 C39 C40 C45 176.4(2)
C44 C39 C40 C45 -5.0(4)
Rh2 C39 C40 C45 -123.0(3)
C38 C39 C40 Rh2 -60.62(19)
C44 C39 C40 Rh2 118.1(3)
C28 Rh2 C40 C41 69.94(19)
N2 Rh2 C40 C41 -95.8(3)
C37 Rh2 C40 C41 -37.03(17)
C38 Rh2 C40 C41 -80.01(18)
C39 Rh2 C40 C41 -115.1(2)
Cl2 Rh2 C40 C41 159.94(16)
C28 Rh2 C40 C39 -174.92(16)
N2 Rh2 C40 C39 19.3(4)
C41 Rh2 C40 C39 115.1(2)
C37 Rh2 C40 C39 78.12(17)
C38 Rh2 C40 C39 35.13(16)
Cl2 Rh2 C40 C39 -84.92(15)
C28 Rh2 C40 C45 -52.8(3)
N2 Rh2 C40 C45 141.4(3)
C41 Rh2 C40 C45 -122.7(3)
C37 Rh2 C40 C45 -159.8(3)
C38 Rh2 C40 C45 157.2(3)
C39 Rh2 C40 C45 122.1(3)
Cl2 Rh2 C40 C45 37.2(3)
C38 C37 C41 C40 4.1(3)
C42 C37 C41 C40 169.7(3)
Rh2 C37 C41 C40 -60.46(18)
C38 C37 C41 C46 -174.8(2)
C42 C37 C41 C46 -9.1(4)
Rh2 C37 C41 C46 120.7(3)
C38 C37 C41 Rh2 64.60(18)
C42 C37 C41 Rh2 -129.8(3)
C39 C40 C41 C37 -4.4(3)
C45 C40 C41 C37 -177.6(3)
Rh2 C40 C41 C37 60.95(18)
C39 C40 C41 C46 174.4(3)
C45 C40 C41 C46 1.3(4)
Rh2 C40 C41 C46 -120.2(3)
C39 C40 C41 Rh2 -65.38(17)
C45 C40 C41 Rh2 121.5(3)
C28 Rh2 C41 C37 121.68(17)
N2 Rh2 C41 C37 29.6(2)
C40 Rh2 C41 C37 -118.7(2)
C38 Rh2 C41 C37 -38.75(16)
C39 Rh2 C41 C37 -79.29(18)
Cl2 Rh2 C41 C37 -144.91(14)
C28 Rh2 C41 C40 -119.62(18)
N2 Rh2 C41 C40 148.30(17)
C37 Rh2 C41 C40 118.7(2)
C38 Rh2 C41 C40 79.95(18)
C39 Rh2 C41 C40 39.40(17)
Cl2 Rh2 C41 C40 -26.2(2)
C28 Rh2 C41 C46 1.5(3)
N2 Rh2 C41 C46 -90.5(3)
C40 Rh2 C41 C46 121.2(3)
C37 Rh2 C41 C46 -120.2(3)
C38 Rh2 C41 C46 -158.9(3)
C39 Rh2 C41 C46 160.6(3)
Cl2 Rh2 C41 C46 94.9(3)
C29 C28 C47 O3 -71.8(4)
Rh2 C28 C47 O3 108.8(3)
C29 C28 C47 O4 104.4(3)
Rh2 C28 C47 O4 -74.9(3)
O3 C47 O4 C48 -0.9(4)
C28 C47 O4 C48 -177.4(2)
C47 O4 C48 C49 174.5(3)
N2 C36 C51 C52 0.6(4)
C35 C36 C51 C52 -176.3(3)
C36 C51 C52 C53 0.9(4)
C51 C52 C53 C54 -1.3(4)
C36 N2 C54 C53 1.1(4)
Rh2 N2 C54 C53 177.5(2)
C52 C53 C54 N2 0.3(5)
